data_7100841
loop_
_publ_author_name
'Alan Cowley'
'Jamie N. Jones'

_publ_section_title
;
pi-Indenyl tin(II) and lead(II) compounds
;
_journal_name_full 'Chemical Communications'
_journal_paper_doi 10.1039/b410549d
_journal_year 2005
_chemical_formula_sum 'C100 H152 Pb4 Si8'
_chemical_formula_weight 2407.70
_space_group_IT_number 33
_symmetry_cell_setting orthorhombic
_symmetry_space_group_name_Hall 'P 2c -2n'
_symmetry_space_group_name_H-M 'P n a 21'
_cell_angle_alpha 90.000(5)
_cell_angle_beta 90.000(5)
_cell_angle_gamma 90.000(5)
_cell_formula_units_Z 4
_cell_length_a 35.144(5)
_cell_length_b 10.548(5)
_cell_length_c 31.090(5)
_cell_measurement_temperature 153(2)
_cell_volume 11525(6)
_diffrn_ambient_temperature 153(2)
_exptl_crystal_density_diffrn 1.388
_cod_depositor_comments
;
The following automatic conversions were performed:
'_symmetry_cell_setting' value 'Orthorhombic' changed to 'orthorhombic'
according to '/home/saulius/struct/CIF-dictionaries/cif_core.dic'
dictionary named 'cif_core.dic' version 2.4.1 from 2010-06-29.

Automatic conversion script
Id: cif_fix_enum 1527 2010-12-29 10:47:43Z saulius 
;
_cod_database_code 7100841

loop_
_symmetry_equiv_pos_as_xyz
'x, y, z'
'-x, -y, z+1/2'
'-x+1/2, y+1/2, z+1/2'
'x+1/2, -y+1/2, z'

loop_
_atom_site_label
_atom_site_type_symbol
_atom_site_fract_x
_atom_site_fract_y
_atom_site_fract_z
_atom_site_U_iso_or_equiv
_atom_site_adp_type
_atom_site_occupancy
_atom_site_symmetry_multiplicity
_atom_site_calc_flag
_atom_site_refinement_flags
_atom_site_disorder_assembly
_atom_site_disorder_group
C1 C 0.2319(7) -0.017(2) 0.3656(8) 0.055(3) Uani 1 1 d DU . .
C2 C 0.2137(7) 0.092(2) 0.3836(7) 0.055(3) Uani 1 1 d DU . .
C3 C 0.2379(7) 0.160(2) 0.4066(7) 0.055(3) Uani 1 1 d DU . .
C4 C 0.2731(7) 0.100(2) 0.4057(8) 0.055(3) Uani 1 1 d DU . .
C5 C 0.2695(7) -0.007(2) 0.3801(7) 0.055(3) Uani 1 1 d DU . .
C6 C 0.2140(11) -0.125(3) 0.3450(10) 0.105(5) Uani 1 1 d U . .
H6A H 0.2337 -0.1824 0.3343 0.157 Uiso 1 1 calc R . .
H6B H 0.1983 -0.0953 0.3210 0.157 Uiso 1 1 calc R . .
H6C H 0.1980 -0.1692 0.3659 0.157 Uiso 1 1 calc R . .
C7 C 0.1700(10) 0.128(3) 0.3850(10) 0.105(5) Uani 1 1 d U . .
H7A H 0.1597 0.1085 0.4135 0.157 Uiso 1 1 calc R . .
H7B H 0.1562 0.0780 0.3633 0.157 Uiso 1 1 calc R . .
H7C H 0.1669 0.2181 0.3789 0.157 Uiso 1 1 calc R . .
C8 C 0.2307(11) 0.278(3) 0.4347(11) 0.105(5) Uani 1 1 d U . .
H8A H 0.2505 0.3411 0.4292 0.157 Uiso 1 1 calc R . .
H8B H 0.2313 0.2533 0.4651 0.157 Uiso 1 1 calc R . .
H8C H 0.2057 0.3134 0.4278 0.157 Uiso 1 1 calc R . .
C9 C 0.3104(11) 0.137(3) 0.4290(11) 0.105(5) Uani 1 1 d U . .
H9A H 0.3170 0.2248 0.4216 0.157 Uiso 1 1 calc R . .
H9B H 0.3309 0.0805 0.4200 0.157 Uiso 1 1 calc R . .
H9C H 0.3068 0.1304 0.4602 0.157 Uiso 1 1 calc R . .
C10 C 0.3018(10) -0.106(3) 0.3761(11) 0.105(5) Uani 1 1 d U . .
H10A H 0.3264 -0.0644 0.3815 0.157 Uiso 1 1 calc R . .
H10B H 0.3017 -0.1423 0.3472 0.157 Uiso 1 1 calc R . .
H10C H 0.2979 -0.1733 0.3974 0.157 Uiso 1 1 calc R . .
C11 C 0.2131(5) 0.3326(15) 0.2672(6) 0.023(4) Uani 1 1 d . . .
C12 C 0.2507(5) 0.3733(17) 0.2530(6) 0.026(4) Uani 1 1 d . . .
C13 C 0.2715(6) 0.4863(18) 0.2529(6) 0.034(5) Uani 1 1 d . . .
H13 H 0.2611 0.5596 0.2662 0.040 Uiso 1 1 calc R . .
C14 C 0.3061(6) 0.4929(16) 0.2343(7) 0.034(5) Uani 1 1 d . . .
H14 H 0.3199 0.5701 0.2356 0.041 Uiso 1 1 calc R . .
C15 C 0.3214(6) 0.393(2) 0.2140(7) 0.037(5) Uani 1 1 d . . .
H15 H 0.3453 0.4029 0.2001 0.045 Uiso 1 1 calc R . .
C16 C 0.3035(6) 0.2740(19) 0.2124(6) 0.034(5) Uani 1 1 d . . .
H16 H 0.3156 0.2035 0.1993 0.041 Uiso 1 1 calc R . .
C17 C 0.2667(5) 0.2619(17) 0.2309(7) 0.026(4) Uiso 1 1 d . . .
C18 C 0.2405(5) 0.1562(17) 0.2331(6) 0.029(4) Uani 1 1 d . . .
C19 C 0.2078(5) 0.2081(18) 0.2558(6) 0.031(5) Uani 1 1 d . . .
H19 H 0.1854 0.1612 0.2620 0.037 Uiso 1 1 calc R . .
C20 C 0.1629(6) 0.574(2) 0.2514(8) 0.054(7) Uani 1 1 d . . .
H20A H 0.1862 0.6113 0.2396 0.082 Uiso 1 1 calc R . .
H20B H 0.1485 0.6397 0.2668 0.082 Uiso 1 1 calc R . .
H20C H 0.1473 0.5404 0.2280 0.082 Uiso 1 1 calc R . .
C21 C 0.1930(8) 0.507(2) 0.3422(8) 0.068(8) Uani 1 1 d . . .
H21A H 0.2025 0.4385 0.3606 0.102 Uiso 1 1 calc R . .
H21B H 0.1721 0.5509 0.3568 0.102 Uiso 1 1 calc R . .
H21C H 0.2137 0.5675 0.3366 0.102 Uiso 1 1 calc R . .
C22 C 0.1314(6) 0.347(2) 0.2997(8) 0.051(6) Uani 1 1 d . . .
H22A H 0.1246 0.3011 0.2734 0.076 Uiso 1 1 calc R . .
H22B H 0.1107 0.4043 0.3076 0.076 Uiso 1 1 calc R . .
H22C H 0.1357 0.2859 0.3230 0.076 Uiso 1 1 calc R . .
C23 C 0.2880(7) -0.0911(19) 0.2292(7) 0.046(6) Uani 1 1 d . . .
H23A H 0.3113 -0.0443 0.2222 0.069 Uiso 1 1 calc R . .
H23B H 0.2889 -0.1751 0.2157 0.069 Uiso 1 1 calc R . .
H23C H 0.2859 -0.1006 0.2604 0.069 Uiso 1 1 calc R . .
C24 C 0.2522(7) 0.019(2) 0.1500(8) 0.052(6) Uani 1 1 d . . .
H24A H 0.2299 0.0623 0.1379 0.078 Uiso 1 1 calc R . .
H24B H 0.2550 -0.0643 0.1363 0.078 Uiso 1 1 calc R . .
H24C H 0.2750 0.0697 0.1446 0.078 Uiso 1 1 calc R . .
C25 C 0.2009(7) -0.0954(19) 0.2183(8) 0.050(6) Uani 1 1 d . . .
H25A H 0.1992 -0.1167 0.2489 0.075 Uiso 1 1 calc R . .
H25B H 0.2016 -0.1736 0.2012 0.075 Uiso 1 1 calc R . .
H25C H 0.1788 -0.0448 0.2098 0.075 Uiso 1 1 calc R . .
C26 C 0.2624(7) 0.536(3) 0.0640(10) 0.071(10) Uani 1 1 d . . .
C27 C 0.2442(7) 0.427(3) 0.0432(7) 0.054(7) Uani 1 1 d . . .
C28 C 0.2217(6) 0.370(2) 0.0715(7) 0.040(5) Uani 1 1 d . . .
C29 C 0.2223(6) 0.431(2) 0.1114(7) 0.044(6) Uani 1 1 d . . .
C30 C 0.2487(6) 0.5358(17) 0.1085(7) 0.040(5) Uani 1 1 d . . .
C31 C 0.2584(9) 0.638(3) 0.1434(14) 0.110(14) Uani 1 1 d . . .
H31A H 0.2408 0.7100 0.1407 0.165 Uiso 1 1 calc R . .
H31B H 0.2846 0.6683 0.1392 0.165 Uiso 1 1 calc R . .
H31C H 0.2560 0.6010 0.1721 0.165 Uiso 1 1 calc R . .
C32 C 0.2890(10) 0.628(3) 0.0417(16) 0.15(2) Uani 1 1 d . . .
H32A H 0.2763 0.6645 0.0165 0.220 Uiso 1 1 calc R . .
H32B H 0.3121 0.5835 0.0326 0.220 Uiso 1 1 calc R . .
H32C H 0.2959 0.6963 0.0618 0.220 Uiso 1 1 calc R . .
C33 C 0.2472(11) 0.406(4) -0.0024(12) 0.136(18) Uani 1 1 d . . .
H33A H 0.2487 0.3151 -0.0083 0.204 Uiso 1 1 calc R . .
H33B H 0.2702 0.4480 -0.0133 0.204 Uiso 1 1 calc R . .
H33C H 0.2248 0.4418 -0.0168 0.204 Uiso 1 1 calc R . .
C34 C 0.1937(7) 0.266(3) 0.0585(10) 0.070(8) Uani 1 1 d . . .
H34A H 0.1729 0.3030 0.0416 0.105 Uiso 1 1 calc R . .
H34B H 0.1833 0.2257 0.0843 0.105 Uiso 1 1 calc R . .
H34C H 0.2070 0.2023 0.0411 0.105 Uiso 1 1 calc R . .
C35 C 0.2000(6) 0.398(2) 0.1525(7) 0.054(6) Uani 1 1 d . . .
H35A H 0.1754 0.4416 0.1521 0.081 Uiso 1 1 calc R . .
H35B H 0.2146 0.4245 0.1777 0.081 Uiso 1 1 calc R . .
H35C H 0.1958 0.3060 0.1537 0.081 Uiso 1 1 calc R . .
C36 C 0.3747(6) 0.3573(17) 0.0742(7) 0.036(5) Uani 1 1 d . . .
C37 C 0.3782(5) 0.2528(14) 0.1053(7) 0.020(4) Uani 1 1 d . . .
C38 C 0.3954(5) 0.2470(16) 0.1473(8) 0.029(5) Uani 1 1 d . . .
H38 H 0.4072 0.3191 0.1598 0.034 Uiso 1 1 calc R . .
C39 C 0.3938(6) 0.133(2) 0.1688(7) 0.044(6) Uani 1 1 d . . .
H39 H 0.4069 0.1241 0.1954 0.053 Uiso 1 1 calc R . .
C40 C 0.3739(5) 0.0300(17) 0.1527(7) 0.035(5) Uani 1 1 d . . .
H40 H 0.3722 -0.0447 0.1697 0.042 Uiso 1 1 calc R . .
C41 C 0.3564(6) 0.0322(16) 0.1129(6) 0.031(5) Uani 1 1 d . . .
H41 H 0.3435 -0.0402 0.1021 0.038 Uiso 1 1 calc R . .
C42 C 0.3584(5) 0.1443(15) 0.0891(7) 0.027(5) Uani 1 1 d . . .
C43 C 0.3434(5) 0.1740(17) 0.0476(7) 0.030(5) Uani 1 1 d . . .
C44 C 0.3542(6) 0.3037(19) 0.0411(6) 0.035(5) Uani 1 1 d . . .
H44 H 0.3478 0.3493 0.0157 0.042 Uiso 1 1 calc R . .
C45 C 0.3799(6) 0.619(2) 0.1206(8) 0.049(6) Uani 1 1 d . . .
H45A H 0.3522 0.6101 0.1227 0.074 Uiso 1 1 calc R . .
H45B H 0.3862 0.7076 0.1139 0.074 Uiso 1 1 calc R . .
H45C H 0.3916 0.5955 0.1480 0.074 Uiso 1 1 calc R . .
C46 C 0.4513(6) 0.491(2) 0.0860(8) 0.045(6) Uani 1 1 d . . .
H46A H 0.4553 0.4573 0.1151 0.067 Uiso 1 1 calc R . .
H46B H 0.4641 0.5734 0.0834 0.067 Uiso 1 1 calc R . .
H46C H 0.4620 0.4321 0.0649 0.067 Uiso 1 1 calc R . .
C47 C 0.3944(7) 0.588(2) 0.0217(7) 0.053(6) Uani 1 1 d . . .
H47A H 0.4062 0.5332 -0.0001 0.080 Uiso 1 1 calc R . .
H47B H 0.4073 0.6702 0.0220 0.080 Uiso 1 1 calc R . .
H47C H 0.3674 0.6000 0.0148 0.080 Uiso 1 1 calc R . .
C48 C 0.3544(7) -0.075(2) 0.0006(9) 0.063(7) Uani 1 1 d . . .
H48A H 0.3396 -0.1533 -0.0004 0.094 Uiso 1 1 calc R . .
H48B H 0.3723 -0.0781 0.0247 0.094 Uiso 1 1 calc R . .
H48C H 0.3686 -0.0646 -0.0264 0.094 Uiso 1 1 calc R . .
C49 C 0.2747(7) 0.011(2) 0.0281(8) 0.061(7) Uani 1 1 d . . .
H49A H 0.2607 0.0847 0.0392 0.091 Uiso 1 1 calc R . .
H49B H 0.2782 -0.0509 0.0511 0.091 Uiso 1 1 calc R . .
H49C H 0.2602 -0.0273 0.0045 0.091 Uiso 1 1 calc R . .
C50 C 0.3134(7) 0.145(2) -0.0429(8) 0.056(6) Uani 1 1 d . . .
H50A H 0.2955 0.0960 -0.0605 0.084 Uiso 1 1 calc R . .
H50B H 0.3375 0.1542 -0.0583 0.084 Uiso 1 1 calc R . .
H50C H 0.3026 0.2292 -0.0372 0.084 Uiso 1 1 calc R . .
C51 C 0.4871(6) -0.023(2) 0.0867(8) 0.045(6) Uani 1 1 d . . .
C52 C 0.5232(7) -0.0215(17) 0.1056(7) 0.045(6) Uani 1 1 d . . .
C53 C 0.5442(5) 0.0751(18) 0.0889(6) 0.034(5) Uani 1 1 d . . .
C54 C 0.5211(7) 0.1442(17) 0.0592(6) 0.035(5) Uani 1 1 d . . .
C55 C 0.4855(6) 0.082(2) 0.0600(8) 0.047(6) Uani 1 1 d . . .
C56 C 0.4546(8) -0.117(2) 0.0951(10) 0.074(4) Uani 1 1 d U . .
H56A H 0.4312 -0.0846 0.0820 0.111 Uiso 1 1 calc R . .
H56B H 0.4509 -0.1261 0.1262 0.111 Uiso 1 1 calc R . .
H56C H 0.4611 -0.1990 0.0825 0.111 Uiso 1 1 calc R . .
C57 C 0.5406(8) -0.128(2) 0.1348(9) 0.074(4) Uani 1 1 d U . .
H57A H 0.5684 -0.1224 0.1342 0.111 Uiso 1 1 calc R . .
H57B H 0.5326 -0.2113 0.1241 0.111 Uiso 1 1 calc R . .
H57C H 0.5316 -0.1170 0.1644 0.111 Uiso 1 1 calc R . .
C58 C 0.5869(7) 0.091(2) 0.0985(9) 0.074(4) Uani 1 1 d U . .
H58A H 0.5922 0.0642 0.1281 0.111 Uiso 1 1 calc R . .
H58B H 0.5940 0.1806 0.0951 0.111 Uiso 1 1 calc R . .
H58C H 0.6017 0.0394 0.0784 0.111 Uiso 1 1 calc R . .
C59 C 0.5328(8) 0.251(3) 0.0350(9) 0.074(4) Uani 1 1 d U . .
H59A H 0.5242 0.2414 0.0052 0.111 Uiso 1 1 calc R . .
H59B H 0.5607 0.2566 0.0356 0.111 Uiso 1 1 calc R . .
H59C H 0.5219 0.3278 0.0474 0.111 Uiso 1 1 calc R . .
C60 C 0.4523(9) 0.120(3) 0.0327(11) 0.093(10) Uiso 1 1 d . . .
H60A H 0.4535 0.0753 0.0052 0.140 Uiso 1 1 calc R . .
H60B H 0.4532 0.2119 0.0276 0.074(4) Uani 1 1 calc RU . .
H60C H 0.4286 0.0987 0.0476 0.111 Uiso 1 1 calc R . .
C61 C 0.5141(5) 0.1711(18) 0.2312(6) 0.028(3) Uani 1 1 d U . .
C62 C 0.4863(6) 0.2798(18) 0.2310(7) 0.031(3) Uani 1 1 d U . .
C63 C 0.4496(5) 0.2918(19) 0.2504(6) 0.029(5) Uani 1 1 d . . .
H63 H 0.4391 0.2221 0.2657 0.035 Uiso 1 1 calc R . .
C64 C 0.4294(6) 0.4008(18) 0.2472(6) 0.033(5) Uani 1 1 d . . .
H64 H 0.4048 0.4078 0.2595 0.040 Uiso 1 1 calc R . .
C65 C 0.4466(6) 0.5082(18) 0.2241(6) 0.033(5) Uani 1 1 d . . .
H65 H 0.4333 0.5864 0.2224 0.039 Uiso 1 1 calc R . .
C66 C 0.4814(6) 0.4972(17) 0.2050(7) 0.033(5) Uani 1 1 d . . .
H66 H 0.4913 0.5656 0.1886 0.039 Uiso 1 1 calc R . .
C67 C 0.5030(6) 0.3824(18) 0.2096(6) 0.031(3) Uani 1 1 d U . .
C68 C 0.5398(6) 0.3499(17) 0.1950(6) 0.028(3) Uani 1 1 d U . .
C69 C 0.5456(6) 0.2239(17) 0.2098(7) 0.031(5) Uani 1 1 d . . .
H69 H 0.5688 0.1792 0.2056 0.037 Uiso 1 1 calc R . .
C70 C 0.5812(6) 0.598(2) 0.2042(7) 0.043(5) Uani 1 1 d . . .
H70A H 0.5890 0.6698 0.1862 0.065 Uiso 1 1 calc R . .
H70B H 0.6004 0.5832 0.2265 0.065 Uiso 1 1 calc R . .
H70C H 0.5567 0.6172 0.2178 0.065 Uiso 1 1 calc R . .
C71 C 0.6223(6) 0.369(2) 0.1650(8) 0.049(6) Uani 1 1 d . . .
H71A H 0.6405 0.4223 0.1494 0.074 Uiso 1 1 calc R . .
H71B H 0.6180 0.2903 0.1490 0.074 Uiso 1 1 calc R . .
H71C H 0.6323 0.3491 0.1936 0.074 Uiso 1 1 calc R . .
C72 C 0.5610(7) 0.511(2) 0.1170(7) 0.051(6) Uani 1 1 d . . .
H72A H 0.5351 0.5444 0.1189 0.077 Uiso 1 1 calc R . .
H72B H 0.5616 0.4397 0.0968 0.077 Uiso 1 1 calc R . .
H72C H 0.5782 0.5776 0.1070 0.077 Uiso 1 1 calc R . .
C73 C 0.5020(7) 0.044(2) 0.3178(6) 0.044(6) Uani 1 1 d . . .
H73A H 0.5245 0.0848 0.3303 0.066 Uiso 1 1 calc R . .
H73B H 0.4977 -0.0378 0.3318 0.066 Uiso 1 1 calc R . .
H73C H 0.4797 0.0986 0.3222 0.066 Uiso 1 1 calc R . .
C74 C 0.4689(6) -0.0745(19) 0.2377(8) 0.045(6) Uani 1 1 d . . .
H74A H 0.4468 -0.0190 0.2339 0.067 Uiso 1 1 calc R . .
H74B H 0.4626 -0.1423 0.2580 0.067 Uiso 1 1 calc R . .
H74C H 0.4759 -0.1116 0.2099 0.067 Uiso 1 1 calc R . .
C75 C 0.5554(6) -0.071(2) 0.2498(7) 0.040(5) Uani 1 1 d . . .
H75A H 0.5634 -0.0612 0.2198 0.060 Uiso 1 1 calc R . .
H75B H 0.5512 -0.1613 0.2559 0.060 Uiso 1 1 calc R . .
H75C H 0.5753 -0.0382 0.2688 0.060 Uiso 1 1 calc R . .
C76 C 0.5322(5) 0.3978(17) 0.3907(6) 0.034(2) Uani 1 1 d DU . .
C77 C 0.5077(5) 0.4655(17) 0.4180(6) 0.034(2) Uani 1 1 d DU . .
C78 C 0.4920(5) 0.5649(17) 0.3926(6) 0.034(2) Uani 1 1 d DU . .
C79 C 0.5067(6) 0.5581(18) 0.3497(6) 0.034(2) Uani 1 1 d DU . .
C80 C 0.5323(5) 0.4500(18) 0.3485(6) 0.034(2) Uani 1 1 d DU . .
C81 C 0.5592(6) 0.290(2) 0.4025(8) 0.053(7) Uani 1 1 d . . .
H81A H 0.5585 0.2768 0.4337 0.080 Uiso 1 1 calc R . .
H81B H 0.5851 0.3129 0.3937 0.080 Uiso 1 1 calc R . .
H81C H 0.5513 0.2127 0.3877 0.080 Uiso 1 1 calc R . .
C82 C 0.5036(7) 0.454(3) 0.4667(7) 0.058(7) Uani 1 1 d . . .
H82A H 0.5230 0.5057 0.4809 0.087 Uiso 1 1 calc R . .
H82B H 0.5068 0.3649 0.4752 0.087 Uiso 1 1 calc R . .
H82C H 0.4782 0.4830 0.4754 0.087 Uiso 1 1 calc R . .
C83 C 0.4687(7) 0.6771(19) 0.4094(8) 0.052(6) Uani 1 1 d . . .
H83A H 0.4476 0.6455 0.4271 0.078 Uiso 1 1 calc R . .
H83B H 0.4585 0.7252 0.3850 0.078 Uiso 1 1 calc R . .
H83C H 0.4850 0.7323 0.4268 0.078 Uiso 1 1 calc R . .
C84 C 0.4981(7) 0.646(2) 0.3137(9) 0.062(7) Uani 1 1 d . . .
H84A H 0.4705 0.6571 0.3115 0.092 Uiso 1 1 calc R . .
H84B H 0.5079 0.6098 0.2868 0.092 Uiso 1 1 calc R . .
H84C H 0.5103 0.7277 0.3191 0.092 Uiso 1 1 calc R . .
C85 C 0.5551(7) 0.407(2) 0.3110(7) 0.053(6) Uani 1 1 d . . .
H85A H 0.5504 0.3162 0.3061 0.079 Uiso 1 1 calc R . .
H85B H 0.5822 0.4203 0.3168 0.079 Uiso 1 1 calc R . .
H85C H 0.5476 0.4549 0.2854 0.079 Uiso 1 1 calc R . .
C86 C 0.3802(5) 0.3747(19) 0.3872(6) 0.029(5) Uani 1 1 d . . .
C87 C 0.3996(6) 0.3310(19) 0.4245(7) 0.038(5) Uani 1 1 d . . .
H87 H 0.4033 0.3800 0.4498 0.046 Uiso 1 1 calc R . .
C88 C 0.4131(6) 0.201(2) 0.4189(7) 0.045(6) Uani 1 1 d . . .
C89 C 0.3990(5) 0.1693(17) 0.3763(7) 0.033(5) Uani 1 1 d . . .
C90 C 0.4002(5) 0.0496(17) 0.3528(7) 0.035(5) Uani 1 1 d . . .
H90 H 0.4129 -0.0210 0.3653 0.042 Uiso 1 1 calc R . .
C91 C 0.3841(6) 0.0369(17) 0.3147(6) 0.036(5) Uani 1 1 d . . .
H91 H 0.3861 -0.0411 0.2996 0.043 Uiso 1 1 calc R . .
C92 C 0.3635(6) 0.1402(18) 0.2960(7) 0.035(5) Uani 1 1 d . . .
H92 H 0.3512 0.1300 0.2691 0.042 Uiso 1 1 calc R . .
C93 C 0.3616(6) 0.258(2) 0.3180(7) 0.038(5) Uani 1 1 d . . .
H93 H 0.3488 0.3274 0.3050 0.045 Uiso 1 1 calc R . .
C94 C 0.3778(5) 0.2732(17) 0.3574(7) 0.026(5) Uani 1 1 d . . .
C95 C 0.3032(6) 0.505(2) 0.3732(8) 0.050(6) Uani 1 1 d . . .
H95A H 0.2905 0.5871 0.3694 0.075 Uiso 1 1 calc R . .
H95B H 0.2919 0.4603 0.3976 0.075 Uiso 1 1 calc R . .
H95C H 0.3003 0.4543 0.3471 0.075 Uiso 1 1 calc R . .
C96 C 0.3725(6) 0.6294(18) 0.3385(8) 0.046(6) Uani 1 1 d . . .
H96A H 0.3706 0.5811 0.3116 0.069 Uiso 1 1 calc R . .
H96B H 0.3992 0.6517 0.3437 0.069 Uiso 1 1 calc R . .
H96C H 0.3574 0.7070 0.3361 0.069 Uiso 1 1 calc R . .
C97 C 0.3586(6) 0.617(2) 0.4371(7) 0.047(6) Uani 1 1 d . . .
H97A H 0.3855 0.6283 0.4444 0.071 Uiso 1 1 calc R . .
H97B H 0.3461 0.5665 0.4595 0.071 Uiso 1 1 calc R . .
H97C H 0.3462 0.6999 0.4351 0.071 Uiso 1 1 calc R . .
C98 C 0.4014(7) -0.040(2) 0.4690(8) 0.053(4) Uani 1 1 d U . .
H98A H 0.3806 -0.0158 0.4883 0.079 Uiso 1 1 calc R . .
H98B H 0.4160 -0.1093 0.4818 0.079 Uiso 1 1 calc R . .
H98C H 0.3909 -0.0672 0.4413 0.079 Uiso 1 1 calc R . .
C99 C 0.4805(7) 0.034(2) 0.4421(8) 0.053(4) Uani 1 1 d U . .
H99A H 0.4777 -0.0030 0.4134 0.079 Uiso 1 1 calc R . .
H99B H 0.4889 -0.0313 0.4624 0.079 Uiso 1 1 calc R . .
H99C H 0.4994 0.1025 0.4411 0.079 Uiso 1 1 calc R . .
C100 C 0.4390(7) 0.187(2) 0.5114(8) 0.053(4) Uani 1 1 d U . .
H10D H 0.4633 0.2325 0.5113 0.079 Uiso 1 1 calc R . .
H10E H 0.4385 0.1271 0.5355 0.079 Uiso 1 1 calc R . .
H10F H 0.4181 0.2480 0.5146 0.079 Uiso 1 1 calc R . .
Si1 Si 0.17578(16) 0.4401(5) 0.29028(19) 0.0337(13) Uani 1 1 d . . .
Si2 Si 0.24567(17) -0.0015(5) 0.20831(18) 0.0332(13) Uani 1 1 d . . .
Si3 Si 0.39884(16) 0.5113(5) 0.07594(19) 0.0355(14) Uani 1 1 d . . .
Si4 Si 0.32154(17) 0.0632(5) 0.00786(19) 0.0364(14) Uani 1 1 d . . .
Si5 Si 0.57641(17) 0.4556(5) 0.17062(19) 0.0354(14) Uani 1 1 d . . .
Si6 Si 0.50957(16) 0.0197(5) 0.25903(18) 0.0314(13) Uani 1 1 d . . .
Si7 Si 0.35455(16) 0.5319(5) 0.38373(19) 0.0344(13) Uani 1 1 d . . .
Si8 Si 0.43341(17) 0.1002(5) 0.46036(19) 0.0369(14) Uani 1 1 d . . .
Pb1 Pb 0.25815(2) 0.17872(7) 0.32290(2) 0.02919(18) Uani 1 1 d . . .
Pb2 Pb 0.29513(2) 0.33552(6) 0.09719(2) 0.03172(19) Uani 1 1 d . . .
Pb3 Pb 0.49607(2) 0.17933(6) 0.14249(2) 0.02782(18) Uani 1 1 d . . .
Pb4 Pb 0.45957(2) 0.36007(6) 0.36534(3) 0.03000(18) Uani 1 1 d . . .

loop_
_atom_site_aniso_label
_atom_site_aniso_U_11
_atom_site_aniso_U_22
_atom_site_aniso_U_33
_atom_site_aniso_U_23
_atom_site_aniso_U_13
_atom_site_aniso_U_12
C1 0.062(7) 0.058(7) 0.043(7) 0.023(5) 0.009(6) 0.009(5)
C2 0.062(7) 0.058(7) 0.043(7) 0.023(5) 0.009(6) 0.009(5)
C3 0.062(7) 0.058(7) 0.043(7) 0.023(5) 0.009(6) 0.009(5)
C4 0.062(7) 0.058(7) 0.043(7) 0.023(5) 0.009(6) 0.009(5)
C5 0.062(7) 0.058(7) 0.043(7) 0.023(5) 0.009(6) 0.009(5)
C6 0.132(13) 0.112(11) 0.070(10) 0.042(9) 0.016(9) -0.010(10)
C7 0.132(13) 0.112(11) 0.070(10) 0.042(9) 0.016(9) -0.010(10)
C8 0.132(13) 0.112(11) 0.070(10) 0.042(9) 0.016(9) -0.010(10)
C9 0.132(13) 0.112(11) 0.070(10) 0.042(9) 0.016(9) -0.010(10)
C10 0.132(13) 0.112(11) 0.070(10) 0.042(9) 0.016(9) -0.010(10)
C11 0.024(10) 0.014(8) 0.031(11) 0.006(8) 0.003(8) 0.001(7)
C12 0.028(11) 0.026(9) 0.023(10) 0.004(8) 0.012(8) 0.009(8)
C13 0.040(13) 0.031(11) 0.030(11) -0.011(9) -0.016(9) 0.009(9)
C14 0.037(12) 0.008(8) 0.059(14) 0.008(9) 0.009(11) -0.002(8)
C15 0.020(11) 0.053(13) 0.038(13) 0.008(11) -0.003(9) -0.007(9)
C16 0.062(15) 0.026(10) 0.016(11) 0.009(9) -0.008(10) 0.004(10)
C18 0.022(10) 0.034(11) 0.031(11) 0.004(9) -0.016(9) 0.008(8)
C19 0.024(11) 0.038(11) 0.031(12) 0.005(9) -0.001(9) -0.011(9)
C20 0.022(12) 0.050(13) 0.09(2) 0.041(13) 0.011(12) 0.013(10)
C21 0.08(2) 0.071(18) 0.056(17) -0.021(14) 0.007(14) 0.012(15)
C22 0.039(14) 0.043(13) 0.070(18) -0.003(12) 0.011(12) -0.001(10)
C23 0.063(16) 0.030(11) 0.046(14) -0.003(10) -0.003(12) 0.025(10)
C24 0.059(16) 0.036(12) 0.060(17) 0.012(12) -0.003(13) 0.001(10)
C25 0.066(16) 0.029(11) 0.055(15) -0.023(11) 0.008(12) -0.008(10)
C26 0.043(15) 0.073(19) 0.10(2) 0.062(18) 0.037(15) 0.024(13)
C27 0.066(17) 0.080(19) 0.016(12) 0.006(12) -0.004(11) 0.042(15)
C28 0.048(14) 0.039(12) 0.034(13) -0.005(10) -0.025(11) -0.003(10)
C29 0.040(13) 0.062(14) 0.031(12) 0.019(11) -0.018(10) 0.010(11)
C30 0.056(14) 0.018(9) 0.045(14) 0.012(9) -0.017(11) 0.007(9)
C31 0.11(3) 0.047(16) 0.17(4) -0.04(2) -0.02(3) 0.049(16)
C32 0.07(2) 0.11(3) 0.26(6) 0.11(3) 0.05(3) 0.02(2)
C33 0.11(3) 0.21(5) 0.09(3) 0.03(3) 0.01(2) 0.11(3)
C34 0.047(16) 0.079(19) 0.09(2) 0.007(16) -0.003(15) 0.031(14)
C35 0.028(13) 0.088(18) 0.046(15) 0.009(13) -0.001(10) -0.003(12)
C36 0.047(13) 0.022(10) 0.039(13) 0.004(9) 0.007(10) 0.006(9)
C37 0.015(9) 0.015(8) 0.032(13) 0.006(7) 0.000(8) -0.001(6)
C38 0.017(10) 0.021(10) 0.047(15) -0.001(9) 0.006(10) -0.003(7)
C39 0.028(12) 0.076(16) 0.028(12) 0.015(12) 0.002(10) 0.021(11)
C40 0.023(11) 0.022(10) 0.061(16) 0.007(10) -0.020(10) 0.003(8)
C41 0.036(12) 0.018(9) 0.040(13) -0.005(9) 0.003(9) 0.006(8)
C42 0.022(10) 0.020(9) 0.039(13) -0.001(9) -0.003(9) 0.009(7)
C43 0.023(10) 0.032(10) 0.034(12) 0.003(9) 0.000(9) -0.018(8)
C44 0.046(13) 0.049(13) 0.009(10) -0.002(9) -0.003(9) -0.015(10)
C45 0.035(13) 0.038(12) 0.076(18) -0.004(12) 0.008(11) -0.002(10)
C46 0.050(14) 0.039(12) 0.045(15) 0.004(10) 0.000(11) 0.009(10)
C47 0.069(17) 0.043(13) 0.048(15) 0.008(11) 0.004(12) -0.008(12)
C48 0.057(17) 0.069(17) 0.063(17) -0.020(14) -0.020(13) -0.005(13)
C49 0.056(16) 0.066(16) 0.061(17) -0.023(14) 0.024(13) -0.012(13)
C50 0.040(14) 0.072(17) 0.055(16) 0.002(13) -0.002(11) -0.013(12)
C51 0.044(14) 0.033(12) 0.058(16) -0.018(11) 0.013(11) -0.004(10)
C52 0.080(18) 0.019(10) 0.036(13) 0.001(9) 0.007(12) 0.015(10)
C53 0.018(10) 0.043(11) 0.040(12) -0.027(10) -0.004(9) 0.013(8)
C54 0.063(15) 0.022(10) 0.020(10) -0.005(8) 0.012(10) -0.002(9)
C55 0.031(13) 0.053(14) 0.058(16) -0.045(13) -0.018(11) 0.018(10)
C56 0.085(10) 0.066(8) 0.071(10) -0.016(8) 0.011(8) 0.020(7)
C57 0.085(10) 0.066(8) 0.071(10) -0.016(8) 0.011(8) 0.020(7)
C58 0.085(10) 0.066(8) 0.071(10) -0.016(8) 0.011(8) 0.020(7)
C59 0.085(10) 0.066(8) 0.071(10) -0.016(8) 0.011(8) 0.020(7)
H60B 0.085(10) 0.066(8) 0.071(10) -0.016(8) 0.011(8) 0.020(7)
C61 0.035(8) 0.038(8) 0.012(7) -0.002(6) -0.003(6) 0.001(6)
C62 0.044(9) 0.028(7) 0.020(8) -0.002(6) -0.003(6) 0.004(6)
C63 0.021(10) 0.042(12) 0.025(12) -0.004(9) 0.012(8) 0.004(8)
C64 0.048(13) 0.032(11) 0.020(11) -0.017(9) 0.015(9) 0.003(9)
C65 0.051(13) 0.032(11) 0.015(10) -0.016(9) -0.012(9) 0.021(9)
C66 0.036(12) 0.025(10) 0.037(12) 0.002(9) 0.016(10) 0.008(8)
C67 0.044(9) 0.028(7) 0.020(8) -0.002(6) -0.003(6) 0.004(6)
C68 0.035(8) 0.038(8) 0.012(7) -0.002(6) -0.003(6) 0.001(6)
C69 0.034(12) 0.019(9) 0.039(13) 0.008(9) 0.006(9) -0.004(8)
C70 0.048(14) 0.053(13) 0.029(12) -0.007(10) 0.007(10) -0.018(10)
C71 0.025(12) 0.055(14) 0.067(17) 0.004(12) 0.005(11) -0.008(10)
C72 0.069(17) 0.045(13) 0.040(14) 0.004(11) -0.003(12) -0.026(12)
C73 0.072(16) 0.043(12) 0.016(11) 0.010(9) -0.008(11) 0.010(11)
C74 0.052(15) 0.027(11) 0.056(15) 0.001(11) 0.012(11) -0.001(9)
C75 0.035(13) 0.044(12) 0.042(13) 0.005(10) -0.010(10) 0.003(9)
C76 0.038(6) 0.032(5) 0.031(5) -0.011(4) -0.007(4) -0.005(4)
C77 0.038(6) 0.032(5) 0.031(5) -0.011(4) -0.007(4) -0.005(4)
C78 0.038(6) 0.032(5) 0.031(5) -0.011(4) -0.007(4) -0.005(4)
C79 0.038(6) 0.032(5) 0.031(5) -0.011(4) -0.007(4) -0.005(4)
C80 0.038(6) 0.032(5) 0.031(5) -0.011(4) -0.007(4) -0.005(4)
C81 0.040(14) 0.064(15) 0.056(17) 0.033(13) -0.006(12) 0.004(11)
C82 0.041(14) 0.094(19) 0.039(14) -0.016(13) -0.010(11) -0.026(13)
C83 0.055(15) 0.037(12) 0.064(17) -0.011(11) -0.002(12) 0.022(11)
C84 0.071(18) 0.052(15) 0.062(18) -0.017(13) -0.023(14) 0.002(12)
C85 0.068(17) 0.049(14) 0.042(15) -0.015(11) -0.016(12) -0.006(12)
C86 0.019(10) 0.041(11) 0.028(11) 0.000(9) -0.003(8) 0.005(8)
C87 0.049(14) 0.044(12) 0.022(12) -0.002(10) 0.001(10) 0.017(10)
C88 0.033(12) 0.060(15) 0.042(14) 0.015(12) -0.023(10) -0.019(10)
C89 0.020(10) 0.039(11) 0.040(13) 0.006(9) 0.013(9) 0.002(8)
C90 0.035(12) 0.020(9) 0.050(16) -0.010(9) 0.015(10) -0.008(8)
C91 0.066(15) 0.020(10) 0.023(12) -0.007(9) 0.007(10) 0.004(9)
C92 0.041(13) 0.030(11) 0.035(13) -0.007(9) -0.014(10) -0.007(9)
C93 0.032(12) 0.057(14) 0.025(14) 0.015(11) -0.004(10) -0.003(9)
C94 0.022(10) 0.029(9) 0.027(13) 0.017(9) -0.007(9) -0.001(7)
C95 0.042(13) 0.049(13) 0.058(16) 0.011(12) -0.011(12) 0.012(10)
C96 0.051(14) 0.020(10) 0.066(17) 0.009(10) -0.005(12) -0.003(9)
C97 0.031(13) 0.053(14) 0.057(16) -0.005(12) -0.006(11) 0.015(10)
C98 0.055(9) 0.055(8) 0.048(9) 0.016(7) -0.011(7) 0.002(7)
C99 0.055(9) 0.055(8) 0.048(9) 0.016(7) -0.011(7) 0.002(7)
C100 0.055(9) 0.055(8) 0.048(9) 0.016(7) -0.011(7) 0.002(7)
Si1 0.033(3) 0.032(3) 0.037(3) -0.002(3) 0.007(3) 0.005(2)
Si2 0.041(3) 0.027(3) 0.032(3) 0.000(2) 0.004(3) 0.001(2)
Si3 0.034(3) 0.033(3) 0.040(3) 0.001(3) 0.002(3) -0.002(2)
Si4 0.037(3) 0.036(3) 0.036(3) -0.008(3) 0.001(3) -0.008(2)
Si5 0.040(4) 0.030(3) 0.036(3) -0.006(3) 0.003(3) -0.007(2)
Si6 0.037(3) 0.026(3) 0.032(3) 0.004(2) -0.003(3) 0.003(2)
Si7 0.034(3) 0.028(3) 0.042(4) 0.004(2) -0.003(3) 0.003(2)
Si8 0.043(4) 0.036(3) 0.032(3) 0.011(3) -0.001(3) 0.005(3)
Pb1 0.0326(4) 0.0288(4) 0.0262(4) 0.0060(4) 0.0028(3) -0.0005(3)
Pb2 0.0323(4) 0.0312(4) 0.0317(4) 0.0072(4) 0.0008(3) 0.0063(3)
Pb3 0.0335(4) 0.0268(3) 0.0232(4) -0.0038(4) 0.0025(3) 0.0043(3)
Pb4 0.0308(4) 0.0281(3) 0.0311(4) -0.0040(4) -0.0042(4) -0.0026(3)

loop_
_geom_bond_atom_site_label_1
_geom_bond_atom_site_label_2
_geom_bond_distance
_geom_bond_site_symmetry_2
_geom_bond_publ_flag
C1 C5 1.40(3) . ?
C1 C2 1.43(3) . ?
C1 C6 1.45(4) . ?
C1 Pb1 2.62(2) . ?
C2 C3 1.32(3) . ?
C2 C7 1.58(4) . ?
C2 Pb1 2.62(2) . ?
C3 C4 1.39(3) . ?
C3 C8 1.54(4) . ?
C3 Pb1 2.70(2) . ?
C4 C5 1.38(3) . ?
C4 C9 1.55(4) . ?
C4 Pb1 2.76(2) . ?
C5 C10 1.55(4) . ?
C5 Pb1 2.68(2) . ?
C11 C19 1.37(2) . ?
C11 C12 1.46(2) . ?
C11 Si1 1.876(18) . ?
C11 Pb1 2.854(17) . ?
C12 C13 1.40(3) . ?
C12 C17 1.47(3) . ?
C13 C14 1.35(3) . ?
C14 C15 1.34(3) . ?
C15 C16 1.40(3) . ?
C16 C17 1.42(3) . ?
C17 C18 1.45(3) . ?
C18 C19 1.45(3) . ?
C18 Si2 1.84(2) . ?
C19 Pb1 2.754(19) . ?
C20 Si1 1.92(2) . ?
C21 Si1 1.86(2) . ?
C22 Si1 1.87(2) . ?
C23 Si2 1.88(2) . ?
C24 Si2 1.84(3) . ?
C25 Si2 1.88(2) . ?
C26 C27 1.46(4) . ?
C26 C30 1.46(3) . ?
C26 C32 1.52(4) . ?
C26 Pb2 2.62(2) . ?
C27 C28 1.32(3) . ?
C27 C33 1.44(4) . ?
C27 Pb2 2.63(2) . ?
C28 C29 1.40(3) . ?
C28 C34 1.53(3) . ?
C28 Pb2 2.73(2) . ?
C29 C30 1.45(3) . ?
C29 C35 1.54(3) . ?
C29 Pb2 2.78(2) . ?
C30 C31 1.57(4) . ?
C30 Pb2 2.692(19) . ?
C36 C44 1.38(3) . ?
C36 C37 1.47(3) . ?
C36 Si3 1.83(2) . ?
C37 C42 1.43(2) . ?
C37 C38 1.44(3) . ?
C38 C39 1.38(3) . ?
C39 C40 1.38(3) . ?
C40 C41 1.38(3) . ?
C41 C42 1.40(3) . ?
C42 C43 1.43(3) . ?
C43 C44 1.43(3) . ?
C43 Si4 1.87(2) . ?
C43 Pb2 2.86(2) . ?
C44 Pb2 2.73(2) . ?
C45 Si3 1.91(2) . ?
C46 Si3 1.88(2) . ?
C47 Si3 1.88(2) . ?
C48 Si4 1.87(3) . ?
C49 Si4 1.84(2) . ?
C50 Si4 1.82(2) . ?
C51 C55 1.38(3) . ?
C51 C52 1.40(3) . ?
C51 C56 1.53(3) . ?
C51 Pb3 2.76(2) . ?
C52 C53 1.36(3) . ?
C52 C57 1.57(3) . ?
C52 Pb3 2.592(19) . ?
C53 C54 1.43(3) . ?
C53 C58 1.54(3) . ?
C53 Pb3 2.615(17) . ?
C54 C55 1.41(3) . ?
C54 C59 1.41(3) . ?
C54 Pb3 2.759(19) . ?
C55 C60 1.50(4) . ?
C55 Pb3 2.79(2) . ?
C61 C69 1.41(3) . ?
C61 C62 1.51(3) . ?
C61 Si6 1.823(19) . ?
C61 Pb3 2.832(18) . ?
C62 C67 1.40(3) . ?
C62 C63 1.43(3) . ?
C63 C64 1.35(3) . ?
C64 C65 1.47(3) . ?
C65 C66 1.36(3) . ?
C66 C67 1.44(3) . ?
C67 C68 1.41(3) . ?
C68 C69 1.42(2) . ?
C68 Si5 1.86(2) . ?
C69 Pb3 2.76(2) . ?
C70 Si5 1.84(2) . ?
C71 Si5 1.86(2) . ?
C72 Si5 1.85(2) . ?
C73 Si6 1.86(2) . ?
C74 Si6 1.86(2) . ?
C75 Si6 1.90(2) . ?
C76 C77 1.40(3) . ?
C76 C80 1.42(3) . ?
C76 C81 1.52(3) . ?
C76 Pb4 2.701(18) . ?
C77 C78 1.42(3) . ?
C77 C82 1.53(3) . ?
C77 Pb4 2.603(17) . ?
C78 C79 1.43(3) . ?
C78 C83 1.53(3) . ?
C78 Pb4 2.586(17) . ?
C79 C80 1.45(3) . ?
C79 C84 1.48(3) . ?
C79 Pb4 2.710(19) . ?
C80 C85 1.49(3) . ?
C80 Pb4 2.777(19) . ?
C86 C94 1.42(3) . ?
C86 C87 1.42(3) . ?
C86 Si7 1.89(2) . ?
C87 C88 1.46(3) . ?
C87 Pb4 2.81(2) . ?
C88 C89 1.45(3) . ?
C88 Si8 1.82(2) . ?
C88 Pb4 2.87(2) . ?
C89 C94 1.45(2) . ?
C89 C90 1.46(3) . ?
C90 C91 1.32(3) . ?
C91 C92 1.43(3) . ?
C92 C93 1.42(3) . ?
C93 C94 1.36(3) . ?
C95 Si7 1.85(2) . ?
C96 Si7 1.85(2) . ?
C97 Si7 1.89(2) . ?
C98 Si8 1.88(2) . ?
C99 Si8 1.88(2) . ?
C100 Si8 1.84(2) . ?
